data_7221904
loop_
_publ_author_name
'Du, Hai-Juan'
'Wang, Chao-Hai'
'Li, Yao'
'Niu, Yunyin'
'Hou, Hongwei'

_publ_section_title
;
 Four hybrid compounds based on new type of molybdates and a flexible
 tripodal ligand: synthesis, structures, photochemical and electrochemical
 properties
;
_journal_name_full 'RSC Adv.'
_journal_paper_doi 10.1039/C5RA13007G
_journal_year 2015
_chemical_formula_moiety 'C21 H24 Mo2 N6 O7 Zn'
_chemical_formula_sum 'C21 H24 Mo2 N6 O7 Zn'
_chemical_formula_weight 729.71
_chemical_name_systematic
;
 ? 
;
_space_group_crystal_system triclinic
_space_group_IT_number 2
_space_group_name_Hall '-P 1'
_space_group_name_H-M_alt 'P -1'
_symmetry_space_group_name_Hall '-P 1'
_symmetry_space_group_name_H-M 'P -1'
_atom_sites_solution_hydrogens geom
_atom_sites_solution_primary direct
_atom_sites_solution_secondary difmap
_audit_creation_date 2014-03-16
_audit_creation_method
;
Olex2 1.2
(compiled 2014.03.12 svn.r2899 for OlexSys, GUI svn.r4796)
;
_audit_update_record
;
2015-04-01 deposited with the CCDC.
2015-08-26 downloaded from the CCDC.
;
_cell_angle_alpha 65.029(11)
_cell_angle_beta 79.634(8)
_cell_angle_gamma 70.313(8)
_cell_formula_units_Z 2
_cell_length_a 10.6380(8)
_cell_length_b 11.4494(12)
_cell_length_c 11.5486(13)
_cell_measurement_reflns_used 3713
_cell_measurement_temperature 291(2)
_cell_measurement_theta_max 28.7730
_cell_measurement_theta_min 3.4260
_cell_volume 1199.4(2)
_computing_cell_refinement
;
CrysAlisPro, Agilent Technologies,
Version 1.171.36.28 (release 01-02-2013 CrysAlis171 .NET)
(compiled Feb  1 2013,16:14:44)
;
_computing_data_collection
;
CrysAlisPro, Agilent Technologies,
Version 1.171.36.28 (release 01-02-2013 CrysAlis171 .NET)
(compiled Feb  1 2013,16:14:44)
;
_computing_data_reduction
;
CrysAlisPro, Agilent Technologies,
Version 1.171.36.28 (release 01-02-2013 CrysAlis171 .NET)
(compiled Feb  1 2013,16:14:44)
;
_computing_molecular_graphics 'Olex2 (Dolomanov et al., 2009)'
_computing_publication_material 'Olex2 (Dolomanov et al., 2009)'
_computing_structure_refinement 'ShelXL (Sheldrick, 2008)'
_computing_structure_solution 'ShelXS (Sheldrick, 2008)'
_diffrn_ambient_temperature 291.15
_diffrn_detector_area_resol_mean 16.2312
_diffrn_measured_fraction_theta_full 0.998
_diffrn_measured_fraction_theta_max 0.998
_diffrn_measurement_device_type 'Xcalibur, Eos, Gemini'
_diffrn_measurement_method '\w scans'
_diffrn_orient_matrix_UB_11 -0.0009305000
_diffrn_orient_matrix_UB_12 -0.0178583000
_diffrn_orient_matrix_UB_13 0.0668400000
_diffrn_orient_matrix_UB_21 -0.0707938000
_diffrn_orient_matrix_UB_22 0.0179028000
_diffrn_orient_matrix_UB_23 0.0026677000
_diffrn_orient_matrix_UB_31 0.0034637000
_diffrn_orient_matrix_UB_32 -0.0668436000
_diffrn_orient_matrix_UB_33 0.0111614000
_diffrn_radiation_monochromator graphite
_diffrn_radiation_type MoK\a
_diffrn_radiation_wavelength 0.71073
_diffrn_reflns_av_R_equivalents 0.0000
_diffrn_reflns_av_unetI/netI 0.0341
_diffrn_reflns_limit_h_max 13
_diffrn_reflns_limit_h_min -13
_diffrn_reflns_limit_k_max 14
_diffrn_reflns_limit_k_min -14
_diffrn_reflns_limit_l_max 14
_diffrn_reflns_limit_l_min -14
_diffrn_reflns_number 8404
_diffrn_reflns_theta_full 26.37
_diffrn_reflns_theta_max 26.37
_diffrn_reflns_theta_min 3.29
_diffrn_source 'Enhance (Mo) X-ray Source'
_exptl_absorpt_coefficient_mu 2.078
_exptl_absorpt_correction_T_max 1.00000
_exptl_absorpt_correction_T_min 0.92972
_exptl_absorpt_correction_type multi-scan
_exptl_absorpt_process_details
;
CrysAlisPro, Agilent Technologies,
Version 1.171.36.28 (release 01-02-2013 CrysAlis171 .NET)
(compiled Feb  1 2013,16:14:44)
Empirical absorption correction using spherical harmonics,
 implemented in SCALE3 ABSPACK scaling algorithm.
;
_exptl_crystal_density_diffrn 2.021
_exptl_crystal_density_method 'not measured'
_exptl_crystal_F_000 724
_exptl_crystal_size_max 0.22
_exptl_crystal_size_mid 0.17
_exptl_crystal_size_min 0.16
_refine_diff_density_max 1.637
_refine_diff_density_min -1.391
_refine_diff_density_rms 0.210
_refine_ls_extinction_method none
_refine_ls_goodness_of_fit_ref 1.086
_refine_ls_hydrogen_treatment constr
_refine_ls_matrix_type full
_refine_ls_number_parameters 338
_refine_ls_number_reflns 8404
_refine_ls_number_restraints 0
_refine_ls_restrained_S_all 1.086
_refine_ls_R_factor_all 0.0716
_refine_ls_R_factor_gt 0.0602
_refine_ls_shift/su_max 0.001
_refine_ls_shift/su_mean 0.000
_refine_ls_structure_factor_coef Fsqd
_refine_ls_weighting_details 'calc w=1/[\s^2^(Fo^2^)+(0.1691P)^2^+0.0000P] where P=(Fo^2^+2Fc^2^)/3'
_refine_ls_weighting_scheme calc
_refine_ls_wR_factor_gt 0.2049
_refine_ls_wR_factor_ref 0.2207
_reflns_number_gt 6954
_reflns_number_total 8404
_reflns_threshold_expression >2sigma(I)
_cod_data_source_file c5ra13007g2.cif
_cod_data_source_block nyy14031002_twin1_hklf4
_cod_database_code 7221904
_chemical_oxdiff_formula C20H20N4Mo7O8Zn1
_olex2_refinement_description
;
1. Fixed Uiso
 At 1.2 times of:
  All C(H) groups, All C(H,H) groups
 At 1.5 times of:
  All C(H,H,H) groups
2.a Secondary CH2 refined with riding coordinates:
 C7(H7A,H7B), C9(H9A,H9B), C11(H11A,H11B)
2.b Aromatic/amide H refined with riding coordinates:
 C13(H13), C14(H14), C15(H15), C16(H16), C17(H17), C18(H18), C19(H19),
 C20(H20), C21(H21)
2.c Idealised Me refined as rotating group:
 C8(H8A,H8B,H8C), C10(H10A,H10B,H10C), C12(H12A,H12B,H12C)
;
_olex2_computing_structure_refinement_long 'ShelXL (Sheldrick, 2008)'
_olex2_computing_structure_solution_long 'ShelXS (Sheldrick, 2008)'

loop_
_space_group_symop_id
_space_group_symop_operation_xyz
1 'x, y, z'
2 '-x, -y, -z'

loop_
_atom_site_label
_atom_site_type_symbol
_atom_site_fract_x
_atom_site_fract_y
_atom_site_fract_z
_atom_site_U_iso_or_equiv
_atom_site_adp_type
_atom_site_occupancy
_atom_site_calc_flag
_atom_site_refinement_flags_posn
Mo1 Mo 0.39861(5) 1.48802(5) 0.41270(5) 0.01455(18) Uani 1 d .
Mo2 Mo 0.55952(5) 1.18530(5) 0.60730(5) 0.01520(18) Uani 1 d .
Zn1 Zn 0.42378(6) 1.14436(7) 0.40530(6) 0.0163(2) Uani 1 d .
O1 O 0.4581(5) 0.9424(4) 0.4409(4) 0.0218(10) Uani 1 d .
O2 O 0.4511(4) 1.2998(4) 0.4424(4) 0.0203(9) Uani 1 d .
O3 O 0.3360(4) 1.5683(4) 0.2625(4) 0.0238(10) Uani 1 d .
O4 O 0.4606(4) 1.6207(4) 0.4313(4) 0.0145(8) Uani 1 d .
O5 O 0.2577(5) 1.4944(5) 0.5098(4) 0.0263(10) Uani 1 d .
O6 O 0.4735(6) 1.1530(5) 0.7520(5) 0.0334(12) Uani 1 d .
O7 O 0.7256(5) 1.1279(5) 0.6348(5) 0.0356(12) Uani 1 d .
N1 N 0.6314(6) 1.1694(5) 0.0634(5) 0.0247(12) Uani 1 d .
N2 N 0.4979(5) 1.1942(5) 0.2249(5) 0.0218(12) Uani 1 d .
N3 N 0.7746(6) 0.5299(6) 0.1552(6) 0.0318(14) Uani 1 d .
N4 N 0.6144(5) 0.4656(5) 0.2892(5) 0.0223(11) Uani 1 d .
N5 N 0.9561(5) 0.7847(5) 0.4367(5) 0.0232(12) Uani 1 d .
N6 N 0.7740(5) 0.8116(5) 0.5596(5) 0.0240(12) Uani 1 d .
C1 C 0.8083(7) 0.9633(7) 0.0593(6) 0.0274(15) Uani 1 d .
C2 C 0.7861(6) 0.8605(6) 0.0357(6) 0.0238(14) Uani 1 d .
C3 C 0.8629(6) 0.7270(7) 0.0991(6) 0.0258(14) Uani 1 d .
C4 C 0.9497(6) 0.6918(7) 0.1935(7) 0.0262(14) Uani 1 d .
C5 C 0.9657(6) 0.7929(7) 0.2209(6) 0.0233(14) Uani 1 d .
C6 C 0.8998(6) 0.9282(7) 0.1503(6) 0.0238(14) Uani 1 d .
C7 C 0.7354(7) 1.1084(7) -0.0134(6) 0.0329(17) Uani 1 d .
H7A H 0.7996 1.1595 -0.0471 0.040 Uiso 1 calc R
H7B H 0.6947 1.1150 -0.0855 0.040 Uiso 1 calc R
C8 C 0.6814(8) 0.8910(8) -0.0528(7) 0.0406(19) Uani 1 d .
H8A H 0.6139 0.9735 -0.0580 0.061 Uiso 1 calc GR
H8B H 0.6414 0.8189 -0.0206 0.061 Uiso 1 calc GR
H8C H 0.7218 0.9002 -0.1363 0.061 Uiso 1 calc GR
C9 C 0.8533(8) 0.6169(8) 0.0638(7) 0.0350(17) Uani 1 d .
H9A H 0.8141 0.6586 -0.0191 0.042 Uiso 1 calc R
H9B H 0.9430 0.5607 0.0552 0.042 Uiso 1 calc R
C10 C 1.0211(8) 0.5438(8) 0.2692(8) 0.046(2) Uani 1 d .
H10A H 0.9715 0.5109 0.3481 0.068 Uiso 1 calc GR
H10B H 1.1092 0.5353 0.2872 0.068 Uiso 1 calc GR
H10C H 1.0275 0.4921 0.2200 0.068 Uiso 1 calc GR
C11 C 1.0471(7) 0.7598(8) 0.3310(7) 0.0336(17) Uani 1 d .
H11A H 1.1006 0.6660 0.3602 0.040 Uiso 1 calc R
H11B H 1.1069 0.8153 0.3033 0.040 Uiso 1 calc R
C12 C 0.9236(9) 1.0402(8) 0.1761(8) 0.044(2) Uani 1 d .
H12A H 0.9225 1.1166 0.0970 0.066 Uiso 1 calc GR
H12B H 1.0088 1.0076 0.2132 0.066 Uiso 1 calc GR
H12C H 0.8544 1.0662 0.2339 0.066 Uiso 1 calc GR
C13 C 0.5593(8) 1.3033(7) 0.0240(6) 0.0299(16) Uani 1 d .
H13 H 0.5654 1.3709 -0.0559 0.036 Uiso 1 calc R
C14 C 0.4786(8) 1.3169(6) 0.1236(7) 0.0319(17) Uani 1 d .
H14 H 0.4184 1.3974 0.1243 0.038 Uiso 1 calc R
C15 C 0.5909(7) 1.1086(7) 0.1833(6) 0.0242(14) Uani 1 d .
H15 H 0.6239 1.0170 0.2320 0.029 Uiso 1 calc R
C16 C 0.8011(8) 0.3942(8) 0.1858(8) 0.044(2) Uani 1 d .
H16 H 0.8740 0.3391 0.1570 0.053 Uiso 1 calc R
C17 C 0.6995(8) 0.3576(8) 0.2662(8) 0.0401(19) Uani 1 d .
H17 H 0.6892 0.2717 0.3007 0.048 Uiso 1 calc R
C18 C 0.6628(7) 0.5678(6) 0.2208(6) 0.0266(15) Uani 1 d .
H18 H 0.6242 0.6546 0.2185 0.032 Uiso 1 calc R
C19 C 0.9794(7) 0.8336(7) 0.5169(7) 0.0363(18) Uani 1 d .
H19 H 1.0576 0.8513 0.5198 0.044 Uiso 1 calc R
C20 C 0.8677(7) 0.8513(8) 0.5911(7) 0.0364(18) Uani 1 d .
H20 H 0.8554 0.8852 0.6541 0.044 Uiso 1 calc R
C21 C 0.8329(7) 0.7714(7) 0.4651(7) 0.0274(15) Uani 1 d .
H21 H 0.7935 0.7386 0.4244 0.033 Uiso 1 calc R

loop_
_atom_site_aniso_label
_atom_site_aniso_U_11
_atom_site_aniso_U_22
_atom_site_aniso_U_33
_atom_site_aniso_U_23
_atom_site_aniso_U_13
_atom_site_aniso_U_12
Mo1 0.0139(3) 0.0145(3) 0.0141(3) -0.0045(2) -0.00318(19) -0.0030(2)
Mo2 0.0151(3) 0.0145(3) 0.0143(3) -0.0045(2) -0.0012(2) -0.0034(2)
Zn1 0.0156(4) 0.0178(4) 0.0144(4) -0.0065(3) 0.0010(3) -0.0041(3)
O1 0.029(2) 0.012(2) 0.025(2) -0.0071(19) -0.011(2) -0.0028(18)
O2 0.026(2) 0.014(2) 0.019(2) -0.0044(18) -0.0071(18) -0.0019(17)
O3 0.024(2) 0.025(2) 0.016(2) -0.0014(19) -0.0058(18) -0.0061(19)
O4 0.020(2) 0.0063(18) 0.017(2) 0.0012(17) -0.0061(17) -0.0091(16)
O5 0.023(2) 0.035(3) 0.022(2) -0.012(2) 0.0007(19) -0.010(2)
O6 0.052(3) 0.021(2) 0.020(2) -0.006(2) 0.010(2) -0.009(2)
O7 0.021(3) 0.033(3) 0.061(4) -0.026(3) -0.010(2) -0.002(2)
N1 0.031(3) 0.020(3) 0.019(3) -0.006(2) 0.004(2) -0.006(2)
N2 0.027(3) 0.021(3) 0.017(3) -0.008(2) 0.006(2) -0.009(2)
N3 0.026(3) 0.040(4) 0.038(4) -0.025(3) 0.009(3) -0.012(3)
N4 0.018(3) 0.025(3) 0.024(3) -0.012(2) 0.003(2) -0.005(2)
N5 0.019(3) 0.031(3) 0.025(3) -0.016(2) 0.001(2) -0.007(2)
N6 0.020(3) 0.025(3) 0.031(3) -0.017(2) 0.002(2) -0.006(2)
C1 0.021(3) 0.031(4) 0.024(3) -0.011(3) 0.011(3) -0.007(3)
C2 0.019(3) 0.031(4) 0.019(3) -0.010(3) 0.006(2) -0.008(3)
C3 0.020(3) 0.034(4) 0.024(3) -0.014(3) 0.005(3) -0.007(3)
C4 0.016(3) 0.030(4) 0.030(4) -0.011(3) 0.006(3) -0.008(3)
C5 0.010(3) 0.039(4) 0.023(3) -0.015(3) 0.005(2) -0.010(3)
C6 0.021(3) 0.035(4) 0.020(3) -0.014(3) 0.010(3) -0.015(3)
C7 0.037(4) 0.035(4) 0.017(3) -0.009(3) 0.014(3) -0.009(3)
C8 0.040(5) 0.044(5) 0.029(4) -0.002(4) -0.009(3) -0.014(4)
C9 0.038(4) 0.041(4) 0.027(4) -0.016(3) 0.011(3) -0.015(3)
C10 0.034(4) 0.039(5) 0.045(5) -0.002(4) -0.010(4) -0.004(4)
C11 0.013(3) 0.056(5) 0.035(4) -0.024(4) 0.005(3) -0.008(3)
C12 0.045(5) 0.044(5) 0.051(5) -0.028(4) 0.008(4) -0.016(4)
C13 0.044(4) 0.020(3) 0.019(3) -0.004(3) 0.004(3) -0.008(3)
C14 0.039(4) 0.014(3) 0.030(4) -0.006(3) 0.008(3) -0.002(3)
C15 0.030(4) 0.021(3) 0.014(3) -0.003(3) 0.003(3) -0.006(3)
C16 0.037(5) 0.039(4) 0.061(6) -0.031(4) 0.020(4) -0.013(4)
C17 0.036(4) 0.035(4) 0.054(5) -0.026(4) 0.016(4) -0.015(3)
C18 0.027(3) 0.024(3) 0.023(3) -0.010(3) 0.004(3) -0.002(3)
C19 0.022(4) 0.054(5) 0.044(5) -0.028(4) -0.001(3) -0.013(3)
C20 0.027(4) 0.058(5) 0.041(4) -0.036(4) 0.002(3) -0.012(3)
C21 0.019(3) 0.034(4) 0.033(4) -0.020(3) 0.004(3) -0.007(3)

loop_
_atom_type_symbol
_atom_type_description
_atom_type_scat_dispersion_real
_atom_type_scat_dispersion_imag
_atom_type_scat_source
C C 0.0033 0.0016 'International Tables Vol C Tables 4.2.6.8 and 6.1.1.4'
H H 0.0000 0.0000 'International Tables Vol C Tables 4.2.6.8 and 6.1.1.4'
Mo Mo -1.6832 0.6857 'International Tables Vol C Tables 4.2.6.8 and 6.1.1.4'
N N 0.0061 0.0033 'International Tables Vol C Tables 4.2.6.8 and 6.1.1.4'
O O 0.0106 0.0060 'International Tables Vol C Tables 4.2.6.8 and 6.1.1.4'
Zn Zn 0.2839 1.4301 'International Tables Vol C Tables 4.2.6.8 and 6.1.1.4'

loop_
_geom_angle_atom_site_label_1
_geom_angle_atom_site_label_2
_geom_angle_atom_site_label_3
_geom_angle
_geom_angle_site_symmetry_1
_geom_angle_site_symmetry_3
O2 Mo1 O4 72.60(17) . 2_686
O2 Mo1 O4 141.6(2) . .
O2 Mo1 N4 79.22(18) . 1_565
O3 Mo1 O2 103.9(2) . .
O3 Mo1 O4 161.64(19) . 2_686
O3 Mo1 O4 104.04(19) . .
O3 Mo1 N4 82.3(2) . 1_565
O4 Mo1 O4 72.54(17) . 2_686
O4 Mo1 N4 78.98(18) . 1_565
O4 Mo1 N4 79.31(17) 2_686 1_565
O5 Mo1 O2 98.7(2) . .
O5 Mo1 O3 102.8(2) . .
O5 Mo1 O4 100.2(2) . .
O5 Mo1 O4 95.60(19) . 2_686
O5 Mo1 N4 174.9(2) . 1_565
O1 Mo2 O2 76.54(18) 2_676 .
O1 Mo2 O4 149.8(2) 2_676 2_686
O4 Mo2 O2 73.63(17) 2_686 .
O6 Mo2 O1 102.0(2) . 2_676
O6 Mo2 O2 118.2(2) . .
O6 Mo2 O4 96.4(2) . 2_686
O7 Mo2 O1 101.1(2) . 2_676
O7 Mo2 O2 133.4(2) . .
O7 Mo2 O4 95.7(2) . 2_686
O7 Mo2 O6 107.9(3) . .
O1 Zn1 Zn1 40.76(12) 2_676 2_676
O1 Zn1 Zn1 39.96(12) . 2_676
O1 Zn1 O1 80.72(18) 2_676 .
O1 Zn1 O2 71.69(17) 2_676 .
O1 Zn1 O2 152.38(19) . .
O2 Zn1 Zn1 112.44(12) . 2_676
N2 Zn1 Zn1 114.36(16) . 2_676
N2 Zn1 O1 95.2(2) . .
N2 Zn1 O1 122.8(2) . 2_676
N2 Zn1 O2 98.57(19) . .
N6 Zn1 Zn1 112.27(16) 2_676 2_676
N6 Zn1 O1 96.9(2) 2_676 .
N6 Zn1 O1 117.4(2) 2_676 2_676
N6 Zn1 O2 96.8(2) 2_676 .
N6 Zn1 N2 119.8(2) 2_676 .
Mo2 O1 Zn1 149.1(2) 2_676 .
Mo2 O1 Zn1 111.4(2) 2_676 2_676
Zn1 O1 Zn1 99.28(18) 2_676 .
Mo1 O2 Mo2 110.1(2) . .
Mo1 O2 Zn1 148.5(2) . .
Mo2 O2 Zn1 99.99(17) . .
Mo1 O4 Mo1 107.46(17) . 2_686
Mo1 O4 Mo2 149.4(2) . 2_686
Mo2 O4 Mo1 102.27(17) 2_686 2_686
C13 N1 C7 125.6(5) . .
C15 N1 C7 127.3(6) . .
C15 N1 C13 107.1(6) . .
C14 N2 Zn1 131.0(4) . .
C15 N2 Zn1 123.5(4) . .
C15 N2 C14 105.2(5) . .
C16 N3 C9 125.9(6) . .
C18 N3 C9 126.8(6) . .
C18 N3 C16 107.3(6) . .
C17 N4 Mo1 130.2(4) . 1_545
C18 N4 Mo1 123.4(4) . 1_545
C18 N4 C17 106.2(6) . .
C19 N5 C11 126.1(6) . .
C21 N5 C11 126.1(6) . .
C21 N5 C19 107.7(6) . .
C20 N6 Zn1 130.2(5) . 2_676
C21 N6 Zn1 122.0(5) . 2_676
C21 N6 C20 104.9(6) . .
C2 C1 C7 120.2(7) . .
C6 C1 C2 119.2(6) . .
C6 C1 C7 120.6(7) . .
C1 C2 C8 121.5(6) . .
C3 C2 C1 118.5(6) . .
C3 C2 C8 119.9(6) . .
C2 C3 C9 119.6(6) . .
C4 C3 C2 121.9(6) . .
C4 C3 C9 118.5(6) . .
C3 C4 C10 120.2(6) . .
C5 C4 C3 119.0(6) . .
C5 C4 C10 120.7(7) . .
C4 C5 C6 120.0(6) . .
C4 C5 C11 121.2(6) . .
C6 C5 C11 118.7(6) . .
C1 C6 C5 120.9(6) . .
C1 C6 C12 119.1(7) . .
C5 C6 C12 119.9(6) . .
N1 C7 C1 113.9(5) . .
N1 C7 H7A 108.8 . .
N1 C7 H7B 108.8 . .
C1 C7 H7A 108.8 . .
C1 C7 H7B 108.8 . .
H7A C7 H7B 107.7 . .
C2 C8 H8A 109.5 . .
C2 C8 H8B 109.5 . .
C2 C8 H8C 109.5 . .
H8A C8 H8B 109.5 . .
H8A C8 H8C 109.5 . .
H8B C8 H8C 109.5 . .
N3 C9 C3 115.3(6) . .
N3 C9 H9A 108.5 . .
N3 C9 H9B 108.5 . .
C3 C9 H9A 108.5 . .
C3 C9 H9B 108.5 . .
H9A C9 H9B 107.5 . .
C4 C10 H10A 109.5 . .
C4 C10 H10B 109.5 . .
C4 C10 H10C 109.5 . .
H10A C10 H10B 109.5 . .
H10A C10 H10C 109.5 . .
H10B C10 H10C 109.5 . .
N5 C11 C5 109.3(5) . .
N5 C11 H11A 109.8 . .
N5 C11 H11B 109.8 . .
C5 C11 H11A 109.8 . .
C5 C11 H11B 109.8 . .
H11A C11 H11B 108.3 . .
C6 C12 H12A 109.5 . .
C6 C12 H12B 109.5 . .
C6 C12 H12C 109.5 . .
H12A C12 H12B 109.5 . .
H12A C12 H12C 109.5 . .
H12B C12 H12C 109.5 . .
N1 C13 H13 126.8 . .
C14 C13 N1 106.3(6) . .
C14 C13 H13 126.8 . .
N2 C14 H14 125.1 . .
C13 C14 N2 109.8(6) . .
C13 C14 H14 125.1 . .
N1 C15 H15 124.2 . .
N2 C15 N1 111.6(6) . .
N2 C15 H15 124.2 . .
N3 C16 H16 127.1 . .
C17 C16 N3 105.8(7) . .
C17 C16 H16 127.1 . .
N4 C17 H17 125.1 . .
C16 C17 N4 109.7(6) . .
C16 C17 H17 125.1 . .
N3 C18 H18 124.5 . .
N4 C18 N3 111.0(6) . .
N4 C18 H18 124.5 . .
N5 C19 H19 126.6 . .
C20 C19 N5 106.8(6) . .
C20 C19 H19 126.6 . .
N6 C20 H20 125.2 . .
C19 C20 N6 109.6(6) . .
C19 C20 H20 125.2 . .
N5 C21 H21 124.5 . .
N6 C21 N5 110.9(6) . .
N6 C21 H21 124.5 . .

loop_
_geom_bond_atom_site_label_1
_geom_bond_atom_site_label_2
_geom_bond_distance
_geom_bond_site_symmetry_2
Mo1 O2 1.926(4) .
Mo1 O3 1.719(4) .
Mo1 O4 2.205(4) 2_686
Mo1 O4 1.947(4) .
Mo1 O5 1.703(5) .
Mo1 N4 2.471(5) 1_565
Mo2 O1 1.841(4) 2_676
Mo2 O2 2.083(4) .
Mo2 O4 2.014(4) 2_686
Mo2 O6 1.709(5) .
Mo2 O7 1.702(5) .
Zn1 Zn1 3.1467(14) 2_676
Zn1 O1 2.048(5) 2_676
Zn1 O1 2.082(4) .
Zn1 O2 2.115(4) .
Zn1 N2 1.999(5) .
Zn1 N6 1.999(5) 2_676
O1 Mo2 1.842(4) 2_676
O1 Zn1 2.048(4) 2_676
O4 Mo1 2.205(4) 2_686
O4 Mo2 2.014(4) 2_686
N1 C7 1.465(8) .
N1 C13 1.374(8) .
N1 C15 1.328(8) .
N2 C14 1.374(8) .
N2 C15 1.320(8) .
N3 C9 1.471(9) .
N3 C16 1.377(9) .
N3 C18 1.335(8) .
N4 Mo1 2.471(5) 1_545
N4 C17 1.362(8) .
N4 C18 1.317(8) .
N5 C11 1.480(8) .
N5 C19 1.359(8) .
N5 C21 1.336(8) .
N6 Zn1 1.999(5) 2_676
N6 C20 1.382(9) .
N6 C21 1.335(8) .
C1 C2 1.412(9) .
C1 C6 1.400(10) .
C1 C7 1.502(9) .
C2 C3 1.403(9) .
C2 C8 1.501(10) .
C3 C4 1.395(10) .
C3 C9 1.517(10) .
C4 C5 1.389(9) .
C4 C10 1.528(10) .
C5 C6 1.402(9) .
C5 C11 1.509(9) .
C6 C12 1.538(10) .
C7 H7A 0.9700 .
C7 H7B 0.9700 .
C8 H8A 0.9600 .
C8 H8B 0.9600 .
C8 H8C 0.9600 .
C9 H9A 0.9700 .
C9 H9B 0.9700 .
C10 H10A 0.9600 .
C10 H10B 0.9600 .
C10 H10C 0.9600 .
C11 H11A 0.9700 .
C11 H11B 0.9700 .
C12 H12A 0.9600 .
C12 H12B 0.9600 .
C12 H12C 0.9600 .
C13 H13 0.9300 .
C13 C14 1.339(9) .
C14 H14 0.9300 .
C15 H15 0.9300 .
C16 H16 0.9300 .
C16 C17 1.350(10) .
C17 H17 0.9300 .
C18 H18 0.9300 .
C19 H19 0.9300 .
C19 C20 1.344(10) .
C20 H20 0.9300 .
C21 H21 0.9300 .

loop_
_geom_torsion_atom_site_label_1
_geom_torsion_atom_site_label_2
_geom_torsion_atom_site_label_3
_geom_torsion_atom_site_label_4
_geom_torsion
_geom_torsion_site_symmetry_1
_geom_torsion_site_symmetry_4
Mo1 N4 C17 C16 175.5(6) 1_545 .
Mo1 N4 C18 N3 -174.5(4) 1_545 .
Zn1 Zn1 O1 Mo2 -173.4(7) 2_676 2_676
Zn1 Zn1 O2 Mo1 -167.9(4) 2_676 .
Zn1 Zn1 O2 Mo2 -5.0(2) 2_676 .
Zn1 Zn1 N2 C14 -164.3(6) 2_676 .
Zn1 Zn1 N2 C15 8.7(6) 2_676 .
Zn1 N2 C14 C13 174.0(5) . .
Zn1 N2 C15 N1 -174.2(4) . .
Zn1 N6 C20 C19 -161.1(5) 2_676 .
Zn1 N6 C21 N5 162.4(4) 2_676 .
O1 Mo2 O2 Mo1 175.0(3) 2_676 .
O1 Mo2 O2 Zn1 4.43(18) 2_676 .
O1 Zn1 O1 Mo2 -173.4(7) 2_676 2_676
O1 Zn1 O1 Zn1 0.0 2_676 2_676
O1 Zn1 O2 Mo1 -167.0(5) 2_676 .
O1 Zn1 O2 Mo1 -169.7(3) . .
O1 Zn1 O2 Mo2 -4.08(16) 2_676 .
O1 Zn1 O2 Mo2 -6.8(5) . .
O1 Zn1 N2 C14 159.2(6) . .
O1 Zn1 N2 C14 -118.5(6) 2_676 .
O1 Zn1 N2 C15 -27.8(6) . .
O1 Zn1 N2 C15 54.5(6) 2_676 .
O2 Mo1 O4 Mo1 -25.7(4) . 2_686
O2 Mo1 O4 Mo2 168.4(3) . 2_686
O2 Zn1 O1 Mo2 -170.8(3) . 2_676
O2 Zn1 O1 Zn1 2.6(5) . 2_676
O2 Zn1 N2 C14 -44.8(7) . .
O2 Zn1 N2 C15 128.2(5) . .
O3 Mo1 O2 Mo2 170.5(2) . .
O3 Mo1 O2 Zn1 -27.5(5) . .
O3 Mo1 O4 Mo1 -161.2(2) . 2_686
O3 Mo1 O4 Mo2 32.8(5) . 2_686
O4 Mo1 O2 Mo2 9.18(17) 2_686 .
O4 Mo1 O2 Mo2 34.8(4) . .
O4 Mo1 O2 Zn1 171.2(5) 2_686 .
O4 Mo1 O2 Zn1 -163.1(3) . .
O4 Mo1 O4 Mo1 0.000(2) 2_686 2_686
O4 Mo1 O4 Mo2 -166.0(6) 2_686 2_686
O4 Mo2 O2 Mo1 -10.01(18) 2_686 .
O4 Mo2 O2 Zn1 179.4(2) 2_686 .
O5 Mo1 O2 Mo2 -84.0(2) . .
O5 Mo1 O2 Zn1 78.1(5) . .
O5 Mo1 O4 Mo1 92.7(2) . 2_686
O5 Mo1 O4 Mo2 -73.3(5) . 2_686
O6 Mo2 O2 Mo1 78.5(3) . .
O6 Mo2 O2 Zn1 -92.1(2) . .
O7 Mo2 O2 Mo1 -92.3(3) . .
O7 Mo2 O2 Zn1 97.1(3) . .
N1 C13 C14 N2 -0.3(9) . .
N2 Zn1 O1 Mo2 -51.0(5) . 2_676
N2 Zn1 O1 Zn1 122.4(2) . 2_676
N2 Zn1 O2 Mo1 71.2(5) . .
N2 Zn1 O2 Mo2 -125.9(2) . .
N3 C16 C17 N4 -2.2(10) . .
N4 Mo1 O2 Mo2 91.2(2) 1_565 .
N4 Mo1 O2 Zn1 -106.7(5) 1_565 .
N4 Mo1 O4 Mo1 -82.1(2) 1_565 2_686
N4 Mo1 O4 Mo2 111.9(5) 1_565 2_686
N5 C19 C20 N6 1.0(9) . .
N6 Zn1 O1 Mo2 69.9(5) 2_676 2_676
N6 Zn1 O1 Zn1 -116.7(2) 2_676 2_676
N6 Zn1 O2 Mo1 -50.4(5) 2_676 .
N6 Zn1 O2 Mo2 112.5(2) 2_676 .
N6 Zn1 N2 C14 58.1(7) 2_676 .
N6 Zn1 N2 C15 -128.9(5) 2_676 .
C1 C2 C3 C4 6.7(9) . .
C1 C2 C3 C9 -172.6(6) . .
C2 C1 C6 C5 -2.2(9) . .
C2 C1 C6 C12 -179.9(6) . .
C2 C1 C7 N1 107.9(7) . .
C2 C3 C4 C5 -3.4(9) . .
C2 C3 C4 C10 174.0(6) . .
C2 C3 C9 N3 -103.8(8) . .
C3 C4 C5 C6 -2.8(9) . .
C3 C4 C5 C11 173.7(6) . .
C4 C3 C9 N3 76.8(8) . .
C4 C5 C6 C1 5.6(9) . .
C4 C5 C6 C12 -176.7(6) . .
C4 C5 C11 N5 -105.9(7) . .
C6 C1 C2 C3 -3.9(9) . .
C6 C1 C2 C8 175.0(6) . .
C6 C1 C7 N1 -72.6(8) . .
C6 C5 C11 N5 70.6(8) . .
C7 N1 C13 C14 -178.2(7) . .
C7 N1 C15 N2 178.1(7) . .
C7 C1 C2 C3 175.6(6) . .
C7 C1 C2 C8 -5.6(9) . .
C7 C1 C6 C5 178.3(5) . .
C7 C1 C6 C12 0.6(9) . .
C8 C2 C3 C4 -172.1(6) . .
C8 C2 C3 C9 8.5(9) . .
C9 N3 C16 C17 -176.1(8) . .
C9 N3 C18 N4 176.8(7) . .
C9 C3 C4 C5 176.0(6) . .
C9 C3 C4 C10 -6.6(10) . .
C10 C4 C5 C6 179.8(6) . .
C10 C4 C5 C11 -3.7(9) . .
C11 N5 C19 C20 175.0(7) . .
C11 N5 C21 N6 -175.2(6) . .
C11 C5 C6 C1 -171.0(6) . .
C11 C5 C6 C12 6.7(9) . .
C13 N1 C7 C1 173.3(6) . .
C13 N1 C15 N2 -0.5(8) . .
C14 N2 C15 N1 0.3(8) . .
C15 N1 C7 C1 -5.1(11) . .
C15 N1 C13 C14 0.4(8) . .
C15 N2 C14 C13 0.0(8) . .
C16 N3 C9 C3 -144.7(8) . .
C16 N3 C18 N4 -1.4(9) . .
C17 N4 C18 N3 0.1(8) . .
C18 N3 C9 C3 37.4(11) . .
C18 N3 C16 C17 2.2(9) . .
C18 N4 C17 C16 1.4(9) . .
C19 N5 C11 C5 -144.0(7) . .
C19 N5 C21 N6 0.9(8) . .
C20 N6 C21 N5 -0.3(8) . .
C21 N5 C11 C5 31.4(10) . .
C21 N5 C19 C20 -1.1(8) . .
C21 N6 C20 C19 -0.5(8) . .

loop_
_diffrn_oxdiff_twin_id
_diffrn_oxdiff_twin_ratio
_diffrn_oxdiff_twin_reflns_isolated
_diffrn_oxdiff_twin_reflns_overlapped
1 0.5068 6748 3984
2 0.4932 6747 3984
